data_7121040
loop_
_publ_author_name
'Mitzinger, Stefan'
'Bandemehr, Jascha'
'Reiter, Kevin'
'Scott McIndoe, J.'
'Xie, Xiulan'
'Weigend, Florian'
'Corrigan, John F.'
'Dehnen, Stefanie'

_publ_section_title
;
 (Ge<sub>2</sub>P<sub>2</sub>)<sup>2-</sup>: a binary analogue of
 P<sub>4</sub> as a precursor to the ternary cluster anion
 [Cd<sub>3</sub>(Ge<sub>3</sub>P)<sub>3</sub>]<sup>3</sup>.
;
_journal_issue 12
_journal_name_full 'Chemical communications (Cambridge, England)'
_journal_page_first 1421
_journal_page_last 1424
_journal_paper_doi 10.1039/c7cc08348c
_journal_volume 54
_journal_year 2018
_chemical_formula_moiety '2(C18 H36 K1 N2 O6), Ge7 P2'
_chemical_formula_sum 'C36 H72 Ge7 K2 N4 O12 P2'
_chemical_formula_weight 1401.24
_space_group_crystal_system trigonal
_space_group_IT_number 165
_space_group_name_Hall '-P 3 2"c'
_space_group_name_H-M_alt 'P -3 c 1'
_symmetry_space_group_name_Hall '-P 3 2"c'
_symmetry_space_group_name_H-M 'P -3 c 1'
_atom_sites_solution_hydrogens geom
_audit_creation_date 2017-01-27
_audit_creation_method
;
Olex2 1.2
(compiled 2017.01.04 svn.r3372 for OlexSys, GUI svn.r5292)
;
_audit_update_record
;
2017-10-12 deposited with the CCDC.
2017-12-21 downloaded from the CCDC.
;
_cell_angle_alpha 90
_cell_angle_beta 90
_cell_angle_gamma 120
_cell_formula_units_Z 2
_cell_length_a 11.8967(17)
_cell_length_b 11.8967(17)
_cell_length_c 22.394(5)
_cell_measurement_reflns_used 1787
_cell_measurement_temperature 100.15
_cell_measurement_theta_max 53.66
_cell_measurement_theta_min 3
_cell_volume 2744.8(8)
_computing_molecular_graphics 'Olex2 (Dolomanov et al., 2009)'
_computing_publication_material 'Olex2 (Dolomanov et al., 2009)'
_computing_structure_refinement 'XL (Sheldrick, 2008)'
_diffrn_ambient_temperature 100.15
_diffrn_measured_fraction_theta_full 0.985
_diffrn_measured_fraction_theta_max 0.985
_diffrn_measurement_device_type 'STOE IPDS II'
_diffrn_measurement_method '\w scans'
_diffrn_radiation_type MoK\a
_diffrn_radiation_wavelength 0.71073
_diffrn_reflns_av_R_equivalents 0.0848
_diffrn_reflns_av_unetI/netI 0.0999
_diffrn_reflns_Laue_measured_fraction_full 0.985
_diffrn_reflns_Laue_measured_fraction_max 0.985
_diffrn_reflns_limit_h_max 7
_diffrn_reflns_limit_h_min -14
_diffrn_reflns_limit_k_max 14
_diffrn_reflns_limit_k_min 0
_diffrn_reflns_limit_l_max 27
_diffrn_reflns_limit_l_min 0
_diffrn_reflns_number 3313
_diffrn_reflns_point_group_measured_fraction_full 0.985
_diffrn_reflns_point_group_measured_fraction_max 0.985
_diffrn_reflns_theta_full 25.986
_diffrn_reflns_theta_max 25.986
_diffrn_reflns_theta_min 2.687
_exptl_absorpt_coefficient_mu 4.045
_exptl_absorpt_correction_T_max 0.6517
_exptl_absorpt_correction_T_min 0.4633
_exptl_absorpt_correction_type numerical
_exptl_absorpt_process_details 'Numerical absorption correction was calculated using XRED32 from the STOE.'
_exptl_crystal_colour 'dark brown'
_exptl_crystal_colour_modifier dark
_exptl_crystal_colour_primary brown
_exptl_crystal_density_diffrn 1.695
_exptl_crystal_description block
_exptl_crystal_F_000 1408
_exptl_crystal_size_max 0.116
_exptl_crystal_size_mid 0.097
_exptl_crystal_size_min 0.075
_refine_diff_density_max 1.553
_refine_diff_density_min -0.933
_refine_diff_density_rms 0.132
_refine_ls_extinction_method none
_refine_ls_goodness_of_fit_ref 0.877
_refine_ls_hydrogen_treatment constr
_refine_ls_matrix_type full
_refine_ls_number_parameters 119
_refine_ls_number_reflns 1787
_refine_ls_number_restraints 99
_refine_ls_restrained_S_all 0.854
_refine_ls_R_factor_all 0.1022
_refine_ls_R_factor_gt 0.0652
_refine_ls_shift/su_max 0.000
_refine_ls_shift/su_mean 0.000
_refine_ls_structure_factor_coef Fsqd
_refine_ls_weighting_details 'w=1/[\s^2^(Fo^2^)+(0.1047P)^2^] where P=(Fo^2^+2Fc^2^)/3'
_refine_ls_weighting_scheme calc
_refine_ls_wR_factor_gt 0.1526
_refine_ls_wR_factor_ref 0.1674
_reflns_Friedel_coverage 0.000
_reflns_number_gt 1029
_reflns_number_total 1787
_reflns_threshold_expression 'I > 2\s(I)'
_cod_data_source_file c7cc08348c2.cif
_cod_data_source_block sm296_a
_cod_depositor_comments 'Adding full bibliography for 7121039--7121041.cif.'
_cod_original_cell_volume 2744.8(10)
_cod_database_code 7121040
_shelx_shelxl_version_number 2014/7
_shelx_space_group_comment
;
The symmetry employed for this shelxl refinement is uniquely defined
by the following loop, which should always be used as a source of
symmetry information in preference to the above space-group names.
They are only intended as comments.
;
_olex2_refinement_description
;
1. Fixed Uiso
 At 1.2 times of:
  All C(H,H) groups
2. Rigid body (RIGU) restrains
 O1, O2, N1, N2, C1, C2, C3, C4, C5, C6
 with sigma for 1-2 distances of 0.004 and sigma for 1-3 distances of 0.004
 K1, O1, O1, O1, O2, O2, O2, N1, N2, C1, C1, C1, C2, C2, C2, C3, C3, C3, C4,
 C4, C4, C5, C5, C5, C6, C6, C6
 with sigma for 1-2 distances of 0.004 and sigma for 1-3 distances of 0.004
3. Others
 Fixed Sof: Ge1(0.33333) Ge3(0.5) Ge2(0.11111) Ge4(0.22222) P1(0.33333)
4.a Secondary CH2 refined with riding coordinates:
 C1(H1A,H1B), C2(H2A,H2B), C3(H3A,H3B), C4(H4A,H4B), C5(H5A,H5B), C6(H6A,H6B)
;
_olex2_submission_original_sample_id SM296
_olex2_submission_special_instructions 'No special instructions were received'
_publcif_funding_html
;
;

loop_
_space_group_symop_operation_xyz
'x, y, z'
'-y, x-y, z'
'-x+y, -x, z'
'y, x, -z+1/2'
'x-y, -y, -z+1/2'
'-x, -x+y, -z+1/2'
'-x, -y, -z'
'y, -x+y, -z'
'x-y, x, -z'
'-y, -x, z-1/2'
'-x+y, y, z-1/2'
'x, x-y, z-1/2'

loop_
_atom_site_label
_atom_site_type_symbol
_atom_site_fract_x
_atom_site_fract_y
_atom_site_fract_z
_atom_site_U_iso_or_equiv
_atom_site_adp_type
_atom_site_occupancy
_atom_site_site_symmetry_order
_atom_site_calc_flag
_atom_site_refinement_flags_posn
_atom_site_refinement_flags_adp
_atom_site_refinement_flags_occupancy
_atom_site_disorder_assembly
_atom_site_disorder_group
K1 K 0.6667 0.3333 0.45445(8) 0.0291(4) Uani 1 3 d S TU P . .
O1 O 0.8973(4) 0.3928(4) 0.39897(15) 0.0354(8) Uani 1 1 d . U . . .
O2 O 0.8197(3) 0.2594(4) 0.51012(15) 0.0320(8) Uani 1 1 d . U . . .
N1 N 0.6667 0.3333 0.3225(3) 0.0325(16) Uani 1 3 d S TU P . .
N2 N 0.6667 0.3333 0.5841(3) 0.0308(15) Uani 1 3 d S TU P . .
C1 C 0.7840(5) 0.3340(6) 0.3017(2) 0.0368(12) Uani 1 1 d . U . . .
H1A H 0.7983 0.3603 0.2591 0.044 Uiso 1 1 calc R . . . .
H1B H 0.7694 0.2446 0.3041 0.044 Uiso 1 1 calc R . . . .
C2 C 0.9047(6) 0.4233(6) 0.3364(2) 0.0387(12) Uani 1 1 d . U . . .
H2A H 0.9791 0.4197 0.3188 0.046 Uiso 1 1 calc R . . . .
H2B H 0.9219 0.5134 0.3321 0.046 Uiso 1 1 calc R . . . .
C3 C 0.9027(5) 0.2779(6) 0.4118(2) 0.0377(12) Uani 1 1 d . U . . .
H3A H 0.9722 0.2768 0.3879 0.045 Uiso 1 1 calc R . . . .
H3B H 0.8191 0.2002 0.4013 0.045 Uiso 1 1 calc R . . . .
C4 C 0.9298(5) 0.2766(6) 0.4772(2) 0.0370(12) Uani 1 1 d . U . . .
H4A H 0.9467 0.2048 0.4860 0.044 Uiso 1 1 calc R . . . .
H4B H 1.0075 0.3593 0.4887 0.044 Uiso 1 1 calc R . . . .
C5 C 0.8458(5) 0.2828(6) 0.5716(2) 0.0350(11) Uani 1 1 d . U . . .
H5A H 0.9141 0.3743 0.5780 0.042 Uiso 1 1 calc R . . . .
H5B H 0.8778 0.2262 0.5874 0.042 Uiso 1 1 calc R . . . .
C6 C 0.7243(6) 0.2559(6) 0.6040(2) 0.0361(12) Uani 1 1 d . U . . .
H6A H 0.6591 0.1628 0.5992 0.043 Uiso 1 1 calc R . . . .
H6B H 0.7442 0.2719 0.6472 0.043 Uiso 1 1 calc R . . . .
Ge1 Ge 1.0000 0.19121(12) 0.2500 0.0466(4) Uani 0.6667 2 d S T P A 1
Ge3 Ge 0.8595(2) -0.0017(2) 0.18732(10) 0.0572(5) Uani 0.5 1 d . . . A 1
Ge2 Ge 0.7747(3) 0.0000 0.2500 0.0475(11) Uani 0.2222 2 d S T P A 1
Ge4 Ge 0.9212(4) 0.0083(3) 0.16021(14) 0.0425(8) Uani 0.2222 1 d . . . A 1
P1 P 0.8873(8) 0.0724(10) 0.2085(4) 0.070(2) Uani 0.3333 1 d . . . A 1

loop_
_atom_site_aniso_label
_atom_site_aniso_U_11
_atom_site_aniso_U_22
_atom_site_aniso_U_33
_atom_site_aniso_U_23
_atom_site_aniso_U_13
_atom_site_aniso_U_12
K1 0.0306(6) 0.0306(6) 0.0261(9) 0.000 0.000 0.0153(3)
O1 0.038(2) 0.040(2) 0.0266(17) 0.0019(14) 0.0020(14) 0.0186(17)
O2 0.0267(18) 0.0370(19) 0.0302(17) 0.0000(14) -0.0002(13) 0.0145(15)
N1 0.036(2) 0.036(2) 0.026(3) 0.000 0.000 0.0180(12)
N2 0.036(2) 0.036(2) 0.020(3) 0.000 0.000 0.0180(12)
C1 0.041(3) 0.045(3) 0.026(2) 0.000(2) 0.005(2) 0.023(2)
C2 0.037(3) 0.044(3) 0.034(2) 0.005(2) 0.006(2) 0.019(2)
C3 0.036(3) 0.043(3) 0.038(3) 0.004(2) 0.008(2) 0.023(2)
C4 0.031(3) 0.042(3) 0.039(3) 0.007(2) 0.006(2) 0.019(2)
C5 0.038(3) 0.040(3) 0.031(2) 0.001(2) -0.002(2) 0.023(2)
C6 0.043(3) 0.041(3) 0.028(2) 0.004(2) 0.000(2) 0.023(2)
Ge1 0.0524(9) 0.0440(6) 0.0464(8) 0.0006(3) 0.0013(6) 0.0262(4)
Ge3 0.0581(12) 0.0758(14) 0.0478(11) 0.0008(10) -0.0189(9) 0.0411(11)
Ge2 0.0358(15) 0.0243(18) 0.079(3) -0.0081(19) -0.0040(9) 0.0121(9)
Ge4 0.065(2) 0.0309(14) 0.0230(13) 0.0092(11) -0.0065(14) 0.0180(15)
P1 0.059(4) 0.091(6) 0.083(5) 0.057(5) 0.030(4) 0.055(5)

loop_
_atom_type_symbol
_atom_type_description
_atom_type_scat_dispersion_real
_atom_type_scat_dispersion_imag
_atom_type_scat_source
C C 0.0033 0.0016 'International Tables Vol C Tables 4.2.6.8 and 6.1.1.4'
H H 0.0000 0.0000 'International Tables Vol C Tables 4.2.6.8 and 6.1.1.4'
Ge Ge 0.1547 1.8001 'International Tables Vol C Tables 4.2.6.8 and 6.1.1.4'
K K 0.2009 0.2494 'International Tables Vol C Tables 4.2.6.8 and 6.1.1.4'
N N 0.0061 0.0033 'International Tables Vol C Tables 4.2.6.8 and 6.1.1.4'
O O 0.0106 0.0060 'International Tables Vol C Tables 4.2.6.8 and 6.1.1.4'
P P 0.1023 0.0942 'International Tables Vol C Tables 4.2.6.8 and 6.1.1.4'

loop_
_geom_angle_atom_site_label_1
_geom_angle_atom_site_label_2
_geom_angle_atom_site_label_3
_geom_angle
_geom_angle_site_symmetry_1
_geom_angle_site_symmetry_3
O1 K1 O1 101.34(10) . 3_665
O1 K1 O1 101.34(10) . 2_655
O1 K1 O1 101.34(10) 3_665 2_655
O1 K1 N1 63.28(8) 3_665 .
O1 K1 N1 63.28(8) . .
O1 K1 N1 63.28(8) 2_655 .
O1 K1 N2 116.72(8) 2_655 .
O1 K1 N2 116.72(8) 3_665 .
O1 K1 N2 116.72(8) . .
O1 K1 C3 24.97(13) 2_655 2_655
O1 K1 C3 124.69(13) . 3_665
O1 K1 C3 24.97(13) 3_665 3_665
O1 K1 C3 87.16(13) 2_655 3_665
O1 K1 C3 87.16(13) . 2_655
O1 K1 C3 124.69(13) 3_665 2_655
O2 K1 O1 99.62(11) 2_655 .
O2 K1 O1 62.90(11) 3_665 3_665
O2 K1 O1 156.00(11) 3_665 .
O2 K1 O1 99.62(11) 3_665 2_655
O2 K1 O1 99.62(11) . 3_665
O2 K1 O1 156.00(11) 2_655 3_665
O2 K1 O1 62.90(10) 2_655 2_655
O2 K1 O1 62.90(11) . .
O2 K1 O1 156.00(11) . 2_655
O2 K1 O2 100.25(10) . 2_655
O2 K1 O2 100.25(10) . 3_665
O2 K1 O2 100.25(10) 3_665 2_655
O2 K1 N1 117.61(8) 2_655 .
O2 K1 N1 117.60(8) . .
O2 K1 N1 117.61(8) 3_665 .
O2 K1 N2 62.40(8) . .
O2 K1 N2 62.39(8) 2_655 .
O2 K1 N2 62.39(8) 3_665 .
O2 K1 C3 131.24(12) 2_655 3_665
O2 K1 C3 116.53(13) . 3_665
O2 K1 C3 45.00(12) 3_665 3_665
O2 K1 C3 131.24(13) . 2_655
O2 K1 C3 116.53(13) 3_665 2_655
O2 K1 C3 45.00(12) 2_655 2_655
N1 K1 C3 73.33(10) . 2_655
N1 K1 C3 73.33(10) . 3_665
N2 K1 N1 180.0 . .
N2 K1 C3 106.67(10) . 2_655
N2 K1 C3 106.67(10) . 3_665
C3 K1 C3 112.12(9) 3_665 2_655
C2 O1 K1 115.5(3) . .
C3 O1 K1 100.3(3) . .
C3 O1 C2 114.2(4) . .
C4 O2 K1 115.9(3) . .
C5 O2 K1 120.5(3) . .
C5 O2 C4 112.4(4) . .
C1 N1 K1 108.6(3) 2_655 .
C1 N1 K1 108.6(3) . .
C1 N1 K1 108.6(3) 3_665 .
C1 N1 C1 110.3(3) . 2_655
C1 N1 C1 110.3(3) 3_665 2_655
C1 N1 C1 110.3(3) 3_665 .
C6 N2 K1 107.7(3) . .
C6 N2 K1 107.7(3) 2_655 .
C6 N2 K1 107.7(3) 3_665 .
C6 N2 C6 111.2(3) . 2_655
C6 N2 C6 111.2(3) . 3_665
C6 N2 C6 111.2(3) 2_655 3_665
N1 C1 H1A 108.7 . .
N1 C1 H1B 108.7 . .
N1 C1 C2 114.1(4) . .
H1A C1 H1B 107.6 . .
C2 C1 H1A 108.7 . .
C2 C1 H1B 108.7 . .
O1 C2 C1 114.1(4) . .
O1 C2 H2A 108.7 . .
O1 C2 H2B 108.7 . .
C1 C2 H2A 108.7 . .
C1 C2 H2B 108.7 . .
H2A C2 H2B 107.6 . .
O1 C3 H3A 110.0 . .
O1 C3 H3B 110.0 . .
O1 C3 C4 108.6(4) . .
H3A C3 H3B 108.3 . .
C4 C3 H3A 110.0 . .
C4 C3 H3B 110.0 . .
O2 C4 C3 108.6(4) . .
O2 C4 H4A 110.0 . .
O2 C4 H4B 110.0 . .
C3 C4 H4A 110.0 . .
C3 C4 H4B 110.0 . .
H4A C4 H4B 108.3 . .
O2 C5 H5A 109.7 . .
O2 C5 H5B 109.7 . .
O2 C5 C6 109.7(4) . .
H5A C5 H5B 108.2 . .
C6 C5 H5A 109.7 . .
C6 C5 H5B 109.7 . .
N2 C6 C5 114.9(4) . .
N2 C6 H6A 108.5 . .
N2 C6 H6B 108.5 . .
C5 C6 H6A 108.5 . .
C5 C6 H6B 108.5 . .
H6A C6 H6B 107.5 . .
Ge3 Ge1 Ge3 109.02(10) 5 3_765
Ge3 Ge1 Ge3 71.10(13) 3_765 .
Ge3 Ge1 Ge3 69.10(10) 5 .
Ge3 Ge1 Ge3 71.10(13) 5 6_765
Ge3 Ge1 Ge3 69.10(10) 3_765 6_765
Ge3 Ge1 Ge3 108.22(11) 6_765 .
Ge3 Ge1 Ge2 40.89(8) 5 .
Ge3 Ge1 Ge2 108.80(9) 5 3_765
Ge3 Ge1 Ge2 40.67(7) 6_765 3_765
Ge3 Ge1 Ge2 108.80(9) 3_765 .
Ge3 Ge1 Ge2 40.89(8) 3_765 3_765
Ge3 Ge1 Ge2 108.70(9) 6_765 .
Ge3 Ge1 Ge2 40.67(7) . .
Ge3 Ge1 Ge2 108.70(9) . 3_765
Ge3 Ge1 Ge4 101.84(9) 3_765 5
Ge3 Ge1 Ge4 52.86(14) 5 6_765
Ge3 Ge1 Ge4 19.17(8) 6_765 6_765
Ge3 Ge1 Ge4 80.49(10) . 5
Ge3 Ge1 Ge4 83.42(11) 3_765 6_765
Ge3 Ge1 Ge4 17.55(8) 3_765 3_765
Ge3 Ge1 Ge4 17.55(8) 5 5
Ge3 Ge1 Ge4 53.82(14) . 3_765
Ge3 Ge1 Ge4 53.82(14) 6_765 5
Ge3 Ge1 Ge4 83.42(11) 5 .
Ge3 Ge1 Ge4 101.84(9) 5 3_765
Ge3 Ge1 Ge4 52.86(14) 3_765 .
Ge3 Ge1 Ge4 80.49(10) 6_765 3_765
Ge3 Ge1 Ge4 102.67(10) 6_765 .
Ge3 Ge1 Ge4 19.17(8) . .
Ge3 Ge1 Ge4 102.67(10) . 6_765
Ge2 Ge1 Ge2 136.14(16) . 3_765
Ge2 Ge1 Ge4 92.40(11) 3_765 .
Ge2 Ge1 Ge4 92.77(11) . 3_765
Ge2 Ge1 Ge4 59.75(10) 3_765 6_765
Ge2 Ge1 Ge4 58.01(10) . 5
Ge2 Ge1 Ge4 92.78(11) 3_765 5
Ge2 Ge1 Ge4 58.01(10) 3_765 3_765
Ge2 Ge1 Ge4 59.75(10) . .
Ge2 Ge1 Ge4 92.39(11) . 6_765
Ge4 Ge1 Ge4 35.34(19) 6_765 5
Ge4 Ge1 Ge4 103.57(13) . 6_765
Ge4 Ge1 Ge4 35.34(19) . 3_765
Ge4 Ge1 Ge4 99.75(13) 5 3_765
Ge4 Ge1 Ge4 91.06(9) . 5
Ge4 Ge1 Ge4 91.06(9) 6_765 3_765
P1 Ge1 Ge3 10.4(2) 6_765 6_765
P1 Ge1 Ge3 10.4(2) . .
P1 Ge1 Ge3 80.1(3) . 3_765
P1 Ge1 Ge3 117.4(2) . 6_765
P1 Ge1 Ge3 69.7(2) 6_765 3_765
P1 Ge1 Ge3 80.1(3) 6_765 5
P1 Ge1 Ge3 69.7(2) . 5
P1 Ge1 Ge3 117.4(2) 6_765 .
P1 Ge1 Ge2 118.8(3) 6_765 .
P1 Ge1 Ge2 118.7(3) . 3_765
P1 Ge1 Ge2 35.4(2) 6_765 3_765
P1 Ge1 Ge2 35.4(2) . .
P1 Ge1 Ge4 109.7(2) 6_765 .
P1 Ge1 Ge4 62.6(3) . 3_765
P1 Ge1 Ge4 83.4(2) 6_765 3_765
P1 Ge1 Ge4 83.4(2) . 5
P1 Ge1 Ge4 27.2(3) . .
P1 Ge1 Ge4 27.2(3) 6_765 6_765
P1 Ge1 Ge4 109.7(2) . 6_765
P1 Ge1 Ge4 62.6(3) 6_765 5
P1 Ge1 P1 126.9(4) 6_765 .
Ge1 Ge3 Ge1 105.49(8) 2_645 .
Ge1 Ge3 Ge3 102.74(7) 2_645 3_765
Ge1 Ge3 Ge3 54.98(8) . 5
Ge1 Ge3 Ge3 102.03(7) . 2_645
Ge1 Ge3 Ge3 54.00(9) . 3_765
Ge1 Ge3 Ge3 54.90(9) 2_645 2_645
Ge1 Ge3 Ge3 55.92(8) 2_645 5
Ge1 Ge3 P1 37.0(3) 2_645 2_645
Ge1 Ge3 P1 108.00(15) . 2_645
Ge3 Ge3 Ge3 90.35(5) 5 2_645
Ge3 Ge3 Ge3 60.0 3_765 2_645
Ge3 Ge3 Ge3 89.64(5) 5 3_765
Ge2 Ge3 Ge1 70.83(10) . 2_645
Ge2 Ge3 Ge1 70.08(10) . .
Ge2 Ge3 Ge3 121.11(13) . 2_645
Ge2 Ge3 Ge3 120.03(12) . 3_765
Ge2 Ge3 Ge3 35.97(12) . 5
Ge2 Ge3 Ge4 137.42(16) . 2_645
Ge2 Ge3 Ge4 136.90(15) . 3_765
Ge2 Ge3 P1 37.3(2) . 5
Ge2 Ge3 P1 106.0(3) . 2_645
Ge4 Ge3 Ge1 71.25(12) 3_765 .
Ge4 Ge3 Ge1 105.03(10) 2_645 .
Ge4 Ge3 Ge1 97.4(3) . .
Ge4 Ge3 Ge1 108.1(3) . 2_645
Ge4 Ge3 Ge1 102.45(11) 3_765 2_645
Ge4 Ge3 Ge1 70.13(13) 2_645 2_645
Ge4 Ge3 Ge3 54.96(9) 2_645 3_765
Ge4 Ge3 Ge3 46.1(2) . 3_765
Ge4 Ge3 Ge3 51.29(9) 3_765 2_645
Ge4 Ge3 Ge3 17.52(9) 3_765 3_765
Ge4 Ge3 Ge3 16.35(9) 2_645 2_645
Ge4 Ge3 Ge3 131.5(2) . 5
Ge4 Ge3 Ge3 104.07(9) 3_765 5
Ge4 Ge3 Ge3 54.0(2) . 2_645
Ge4 Ge3 Ge3 105.32(9) 2_645 5
Ge4 Ge3 Ge2 166.0(3) . .
Ge4 Ge3 Ge4 38.1(3) . 2_645
Ge4 Ge3 Ge4 41.85(13) 2_645 3_765
Ge4 Ge3 Ge4 29.1(2) . 3_765
Ge4 Ge3 P1 71.2(3) . 2_645
Ge4 Ge3 P1 33.2(3) 2_645 2_645
Ge4 Ge3 P1 69.1(2) 3_765 2_645
Ge4 Ge3 P1 134.5(3) . 5
Ge4 Ge3 P1 100.1(3) 2_645 5
P1 Ge3 Ge1 113.3(5) . 2_645
P1 Ge3 Ge1 39.6(3) 5 2_645
P1 Ge3 Ge1 73.1(3) 5 .
P1 Ge3 Ge1 19.4(5) . .
P1 Ge3 Ge3 71.1(5) . 3_765
P1 Ge3 Ge3 57.7(4) . 5
P1 Ge3 Ge3 83.9(2) 5 2_645
P1 Ge3 Ge3 80.5(2) 2_645 5
P1 Ge3 Ge3 75.65(19) 2_645 3_765
P1 Ge3 Ge3 100.97(19) 5 3_765
P1 Ge3 Ge3 18.3(2) 2_645 2_645
P1 Ge3 Ge3 121.3(5) . 2_645
P1 Ge3 Ge3 18.2(3) 5 5
P1 Ge3 Ge2 59.8(5) . .
P1 Ge3 Ge4 124.1(5) . 2_645
P1 Ge3 Ge4 87.4(5) . 3_765
P1 Ge3 Ge4 112.2(2) 5 3_765
P1 Ge3 Ge4 110.0(6) . .
P1 Ge3 P1 125.4(6) . 2_645
P1 Ge3 P1 70.1(5) 5 2_645
P1 Ge3 P1 75.3(5) . 5
Ge1 Ge2 Ge1 103.86(16) 2_645 .
Ge1 Ge2 Ge4 68.20(10) . 5
Ge1 Ge2 Ge4 64.99(10) . .
Ge1 Ge2 Ge4 68.20(10) 2_645 .
Ge1 Ge2 Ge4 64.99(10) 2_645 5
Ge3 Ge2 Ge1 69.25(12) 5 2_645
Ge3 Ge2 Ge1 68.28(13) . 2_645
Ge3 Ge2 Ge1 69.25(12) . .
Ge3 Ge2 Ge1 68.28(13) 5 .
Ge3 Ge2 Ge3 108.1(2) 5 .
Ge3 Ge2 Ge4 103.9(2) . 5
Ge3 Ge2 Ge4 103.9(2) 5 .
Ge3 Ge2 Ge4 4.80(11) 5 5
Ge3 Ge2 Ge4 4.80(11) . .
Ge4 Ge2 Ge4 99.8(2) . 5
P1 Ge2 Ge1 91.0(4) 5 .
P1 Ge2 Ge1 91.0(4) . 2_645
P1 Ge2 Ge1 40.0(5) . .
P1 Ge2 Ge1 40.0(5) 5 2_645
P1 Ge2 Ge3 31.4(5) . .
P1 Ge2 Ge3 31.4(5) 5 5
P1 Ge2 Ge3 98.1(4) . 5
P1 Ge2 Ge3 98.1(4) 5 .
P1 Ge2 Ge4 95.7(4) . 5
P1 Ge2 Ge4 28.3(5) . .
P1 Ge2 Ge4 95.7(4) 5 .
P1 Ge2 Ge4 28.3(5) 5 5
P1 Ge2 P1 105.3(5) 5 .
Ge1 Ge4 Ge1 88.62(10) . 2_645
Ge3 Ge4 Ge1 54.3(2) . 2_645
Ge3 Ge4 Ge1 57.01(8) 3_765 .
Ge3 Ge4 Ge1 106.40(11) 2_645 .
Ge3 Ge4 Ge1 54.93(7) 2_645 2_645
Ge3 Ge4 Ge1 105.95(12) 3_765 2_645
Ge3 Ge4 Ge1 63.4(2) . .
Ge3 Ge4 Ge3 117.5(3) . 3_765
Ge3 Ge4 Ge3 108.5(2) . 2_645
Ge3 Ge4 Ge3 73.75(12) 3_765 2_645
Ge3 Ge4 Ge2 108.46(13) 3_765 .
Ge3 Ge4 Ge2 105.76(11) 2_645 .
Ge3 Ge4 Ge2 9.15(19) . .
Ge3 Ge4 Ge4 135.8(3) . 3_765
Ge3 Ge4 Ge4 122.7(3) . 2_645
Ge3 Ge4 P1 88.5(2) 3_765 2_645
Ge3 Ge4 P1 34.8(4) . .
Ge3 Ge4 P1 89.2(3) . 2_645
Ge3 Ge4 P1 20.5(2) 2_645 2_645
Ge2 Ge4 Ge1 55.26(9) . .
Ge2 Ge4 Ge1 53.79(8) . 2_645
Ge4 Ge4 Ge1 110.46(12) 3_765 2_645
Ge4 Ge4 Ge1 68.52(15) 2_645 2_645
Ge4 Ge4 Ge1 76.15(17) 3_765 .
Ge4 Ge4 Ge1 115.85(12) 2_645 .
Ge4 Ge4 Ge3 19.19(13) 3_765 3_765
Ge4 Ge4 Ge3 72.68(15) 2_645 3_765
Ge4 Ge4 Ge3 65.47(13) 3_765 2_645
Ge4 Ge4 Ge3 15.04(10) 2_645 2_645
Ge4 Ge4 Ge2 126.67(12) 3_765 .
Ge4 Ge4 Ge2 120.60(13) 2_645 .
Ge4 Ge4 Ge4 60.0 3_765 2_645
Ge4 Ge4 P1 33.6(3) 2_645 2_645
Ge4 Ge4 P1 84.0(3) 3_765 2_645
P1 Ge4 Ge1 77.4(3) . 2_645
P1 Ge4 Ge1 34.9(3) 2_645 2_645
P1 Ge4 Ge1 30.7(4) . .
P1 Ge4 Ge1 104.38(19) 2_645 .
P1 Ge4 Ge3 119.2(3) . 2_645
P1 Ge4 Ge3 87.7(4) . 3_765
P1 Ge4 Ge2 28.4(4) . .
P1 Ge4 Ge2 87.7(3) 2_645 .
P1 Ge4 Ge4 106.9(4) . 3_765
P1 Ge4 Ge4 133.3(3) . 2_645
P1 Ge4 P1 106.8(4) . 2_645
Ge1 P1 Ge3 62.9(2) . 3_765
Ge1 P1 Ge3 70.7(4) . 5
Ge1 P1 Ge4 82.5(3) . 3_765
Ge1 P1 P1 91.4(6) . 5
Ge3 P1 Ge1 150.1(6) . .
Ge3 P1 Ge3 104.1(5) . 5
Ge3 P1 Ge3 90.6(5) . 3_765
Ge3 P1 Ge3 101.5(3) 5 3_765
Ge3 P1 Ge2 88.8(7) . .
Ge3 P1 Ge4 72.0(5) . 3_765
Ge3 P1 Ge4 111.5(3) 5 3_765
Ge3 P1 Ge4 35.2(4) . .
Ge3 P1 P1 83.2(7) . 5
Ge2 P1 Ge1 104.5(6) . .
Ge2 P1 Ge3 44.6(2) . 5
Ge2 P1 Ge3 144.3(4) . 3_765
Ge2 P1 Ge4 145.4(4) . 3_765
Ge2 P1 P1 37.3(3) . 5
Ge4 P1 Ge1 122.1(5) . .
Ge4 P1 Ge3 59.2(3) . 3_765
Ge4 P1 Ge3 19.61(10) 3_765 3_765
Ge4 P1 Ge3 122.4(4) . 5
Ge4 P1 Ge2 123.3(8) . .
Ge4 P1 Ge4 39.6(3) . 3_765
Ge4 P1 P1 106.8(7) . 5
P1 P1 Ge3 21.5(3) 5 5
P1 P1 Ge3 107.28(15) 5 3_765
P1 P1 Ge4 110.1(2) 5 3_765

loop_
_geom_bond_atom_site_label_1
_geom_bond_atom_site_label_2
_geom_bond_distance
_geom_bond_site_symmetry_2
K1 O1 2.762(4) .
K1 O1 2.762(4) 2_655
K1 O1 2.762(4) 3_665
K1 O2 2.691(4) .
K1 O2 2.691(4) 2_655
K1 O2 2.691(4) 3_665
K1 N1 2.954(7) .
K1 N2 2.904(7) .
K1 C3 3.329(5) 3_665
K1 C3 3.329(5) 2_655
O1 C2 1.438(6) .
O1 C3 1.429(7) .
O2 C4 1.427(6) .
O2 C5 1.408(6) .
N1 C1 1.468(6) .
N1 C1 1.468(6) 2_655
N1 C1 1.468(6) 3_665
N2 C6 1.466(6) .
N2 C6 1.466(6) 3_665
N2 C6 1.466(6) 2_655
C1 H1A 0.9900 .
C1 H1B 0.9900 .
C1 C2 1.507(8) .
C2 H2A 0.9900 .
C2 H2B 0.9900 .
C3 H3A 0.9900 .
C3 H3B 0.9900 .
C3 C4 1.501(8) .
C4 H4A 0.9900 .
C4 H4B 0.9900 .
C5 H5A 0.9900 .
C5 H5B 0.9900 .
C5 C6 1.502(8) .
C6 H6A 0.9900 .
C6 H6B 0.9900 .
Ge1 Ge3 2.489(2) 6_765
Ge1 Ge3 2.489(2) .
Ge1 Ge3 2.461(2) 3_765
Ge1 Ge3 2.461(2) 5
Ge1 Ge2 2.502(3) .
Ge1 Ge2 2.502(3) 3_765
Ge1 Ge4 2.880(3) 3_765
Ge1 Ge4 2.760(3) 6_765
Ge1 Ge4 2.760(3) .
Ge1 Ge4 2.880(3) 5
Ge1 P1 1.663(13) .
Ge1 P1 1.663(13) 6_765
Ge3 Ge1 2.461(2) 2_645
Ge3 Ge3 2.878(4) 2_645
Ge3 Ge3 2.807(5) 5
Ge3 Ge3 2.878(4) 3_765
Ge3 Ge2 1.734(4) .
Ge3 Ge4 2.339(5) 2_645
Ge3 Ge4 2.455(5) 3_765
Ge3 Ge4 0.914(4) .
Ge3 P1 2.447(8) 5
Ge3 P1 2.722(7) 2_645
Ge3 P1 0.905(11) .
Ge2 Ge1 2.502(3) 2_645
Ge2 Ge3 1.734(4) 5
Ge2 Ge4 2.630(5) 5
Ge2 Ge4 2.630(5) .
Ge2 P1 1.499(7) .
Ge2 P1 1.499(7) 5
Ge4 Ge1 2.879(3) 2_645
Ge4 Ge3 2.339(5) 3_765
Ge4 Ge3 2.455(5) 2_645
Ge4 Ge4 1.715(8) 2_645
Ge4 Ge4 1.715(8) 3_765
Ge4 P1 2.578(7) 2_645
Ge4 P1 1.490(11) .
P1 Ge3 2.447(8) 5
P1 Ge3 2.722(7) 3_765
P1 Ge4 2.578(7) 3_765
P1 P1 2.384(12) 5
